data_7110930
loop_
_publ_author_name
'Bassindale, Martin J.'
'Edwards, Andrew S.'
'Adams, Harry'
'Harrity, Joseph P. A.'
'Hamley, Peter'

_publ_section_title
;
 The synthesis of angularly fused tricyclic compounds via tandem ring
 closing metathesis reactions
;
_journal_issue 12
_journal_name_full 'Chemical Communications'
_journal_page_first 1035
_journal_paper_doi 10.1039/b002136i
_journal_year 2000
_chemical_formula_sum 'C14 H20 O2'
_chemical_formula_weight 220.30
_chemical_name_systematic
; 
 ? 
;
_space_group_IT_number 14
_symmetry_cell_setting monoclinic
_symmetry_space_group_name_Hall '-P 2ybc'
_symmetry_space_group_name_H-M 'P 1 21/c 1'
_atom_sites_solution_hydrogens geom
_atom_sites_solution_primary direct
_atom_sites_solution_secondary difmap
_audit_creation_method SHELXL-97
_cell_angle_alpha 90.00
_cell_angle_beta 128.712(5)
_cell_angle_gamma 90.00
_cell_formula_units_Z 8
_cell_length_a 16.567(6)
_cell_length_b 13.585(5)
_cell_length_c 13.245(4)
_cell_measurement_temperature 150(2)
_cell_volume 2326.0(14)
_computing_structure_refinement 'SHELXL-97 (Sheldrick, 1997)'
_computing_structure_solution 'SHELXS-97 (Sheldrick, 1990)'
_diffrn_ambient_temperature 150(2)
_diffrn_measured_fraction_theta_full 0.941
_diffrn_measured_fraction_theta_max 0.941
_diffrn_radiation_monochromator graphite
_diffrn_radiation_source 'fine-focus sealed tube'
_diffrn_radiation_type MoK\a
_diffrn_radiation_wavelength 0.71073
_diffrn_reflns_av_R_equivalents 0.1486
_diffrn_reflns_av_sigmaI/netI 0.1632
_diffrn_reflns_limit_h_max 18
_diffrn_reflns_limit_h_min -22
_diffrn_reflns_limit_k_max 18
_diffrn_reflns_limit_k_min -13
_diffrn_reflns_limit_l_max 17
_diffrn_reflns_limit_l_min -17
_diffrn_reflns_number 13543
_diffrn_reflns_theta_full 28.33
_diffrn_reflns_theta_max 28.33
_diffrn_reflns_theta_min 2.17
_exptl_absorpt_coefficient_mu 0.082
_exptl_absorpt_correction_T_max 0.9918
_exptl_absorpt_correction_T_min 0.9790
_exptl_absorpt_correction_type multi-scan
_exptl_crystal_colour colourless
_exptl_crystal_density_diffrn 1.258
_exptl_crystal_density_method 'not measured'
_exptl_crystal_description plate
_exptl_crystal_F_000 960
_exptl_crystal_size_max 0.26
_exptl_crystal_size_mid 0.21
_exptl_crystal_size_min 0.10
_refine_diff_density_max 0.366
_refine_diff_density_min -0.462
_refine_diff_density_rms 0.088
_refine_ls_extinction_coef 0.027(3)
_refine_ls_extinction_expression Fc^*^=kFc[1+0.001xFc^2^\l^3^/sin(2\q)]^-1/4^
_refine_ls_extinction_method SHELXL
_refine_ls_goodness_of_fit_ref 0.984
_refine_ls_hydrogen_treatment mixed
_refine_ls_matrix_type full
_refine_ls_number_parameters 290
_refine_ls_number_reflns 5463
_refine_ls_number_restraints 0
_refine_ls_restrained_S_all 0.984
_refine_ls_R_factor_all 0.1894
_refine_ls_R_factor_gt 0.0852
_refine_ls_shift/su_max 0.000
_refine_ls_shift/su_mean 0.000
_refine_ls_structure_factor_coef Fsqd
_refine_ls_weighting_details 'calc w=1/[\s^2^(Fo^2^)+(0.0774P)^2^+0.0000P] where P=(Fo^2^+2Fc^2^)/3'
_refine_ls_weighting_scheme calc
_refine_ls_wR_factor_gt 0.1551
_refine_ls_wR_factor_ref 0.1995
_reflns_number_gt 2514
_reflns_number_total 5463
_reflns_threshold_expression >2sigma(I)
_cod_data_source_file b002136isup1.cif
_cod_data_source_block ohj8
_cod_depositor_comments
;
The following automatic conversions were performed:

'_symmetry_cell_setting' value 'Monoclinic' changed to 'monoclinic'
according to /home/saulius/struct/CIF-dictionaries/cif_core.dic
dictionary named 'cif_core.dic' version 2.4.2 from 2011-04-26.

Automatic conversion script
Id: cif_fix_values 1891 2012-01-12 08:04:46Z andrius 
;
_cod_original_cell_volume 2326.2(14)
_cod_original_sg_symbol_H-M P2(1)/c
_cod_database_code 7110930

loop_
_symmetry_equiv_pos_as_xyz
'x, y, z'
'-x, y+1/2, -z+1/2'
'-x, -y, -z'
'x, -y-1/2, z-1/2'

loop_
_atom_site_label
_atom_site_type_symbol
_atom_site_fract_x
_atom_site_fract_y
_atom_site_fract_z
_atom_site_U_iso_or_equiv
_atom_site_adp_type
_atom_site_occupancy
_atom_site_symmetry_multiplicity
_atom_site_calc_flag
_atom_site_refinement_flags
O1A O 0.28039(16) 0.42423(17) 0.4927(2) 0.0416(6) Uani 1 1 d .
H1AA H 0.2502 0.3722 0.4799 0.062 Uiso 1 1 calc R
O2A O 0.5218(2) 0.4106(2) 0.9615(2) 0.0562(8) Uani 1 1 d .
H2AA H 0.5084 0.4655 0.9732 0.084 Uiso 1 1 calc R
C1A C 0.4020(2) 0.3968(2) 0.7267(3) 0.0280(7) Uani 1 1 d .
C2A C 0.3636(3) 0.2943(3) 0.7317(4) 0.0494(11) Uani 1 1 d .
H2AB H 0.3316 0.2589 0.6512 0.059 Uiso 1 1 calc R
H2AC H 0.4205 0.2553 0.8023 0.059 Uiso 1 1 calc R
C3A C 0.2864(3) 0.3156(5) 0.7525(4) 0.0773(18) Uani 1 1 d .
H3AA H 0.2533 0.2673 0.7645 0.093 Uiso 1 1 calc R
C4A C 0.2707(3) 0.4111(5) 0.7519(5) 0.0800(18) Uani 1 1 d .
H4AA H 0.2252 0.4373 0.7636 0.096 Uiso 1 1 calc R
C5A C 0.3316(3) 0.4710(3) 0.7312(4) 0.0504(11) Uani 1 1 d .
H5AA H 0.3735 0.5177 0.8013 0.061 Uiso 1 1 calc R
H5AB H 0.2870 0.5070 0.6504 0.061 Uiso 1 1 calc R
C6A C 0.3886(2) 0.4130(2) 0.6004(3) 0.0276(7) Uani 1 1 d .
C7A C 0.4261(3) 0.3286(3) 0.5638(3) 0.0429(9) Uani 1 1 d .
H7A1 H 0.3790 0.2741 0.5383 0.051 Uiso 1 1 calc R
H7A2 H 0.4165 0.3491 0.4868 0.051 Uiso 1 1 calc R
C8A C 0.5334(3) 0.2877(3) 0.6553(4) 0.0529(11) Uani 1 1 d .
H8AA H 0.5571 0.2568 0.6156 0.064 Uiso 1 1 calc R
C9A C 0.5998(3) 0.2884(3) 0.7829(4) 0.0457(10) Uani 1 1 d .
H9AA H 0.6624 0.2575 0.8179 0.055 Uiso 1 1 calc R
C10A C 0.5922(2) 0.3294(3) 0.8802(3) 0.0351(8) Uani 1 1 d .
H10A H 0.6608 0.3526 0.9516 0.042 Uiso 1 1 calc R
H10B H 0.5771 0.2746 0.9129 0.042 Uiso 1 1 calc R
C11A C 0.5164(2) 0.4123(2) 0.8490(3) 0.0314(7) Uani 1 1 d .
C12A C 0.5556(3) 0.5113(3) 0.8444(4) 0.0496(11) Uani 1 1 d .
H12A H 0.5164 0.5628 0.8471 0.059 Uiso 1 1 calc R
H12B H 0.6274 0.5184 0.9204 0.059 Uiso 1 1 calc R
C13A C 0.5470(3) 0.5246(3) 0.7251(4) 0.0563(12) Uani 1 1 d .
H13A H 0.5905 0.4769 0.7251 0.068 Uiso 1 1 calc R
H13B H 0.5705 0.5900 0.7250 0.068 Uiso 1 1 calc R
C14A C 0.4345(3) 0.5109(3) 0.6040(3) 0.0388(8) Uani 1 1 d .
H14A H 0.3931 0.5637 0.5999 0.047 Uiso 1 1 calc R
H14B H 0.4308 0.5160 0.5282 0.047 Uiso 1 1 calc R
O1B O -0.15583(17) 0.75616(19) 0.0749(2) 0.0471(7) Uani 1 1 d .
H1BA H -0.1767 0.8123 0.0688 0.071 Uiso 1 1 calc R
O2B O 0.12764(16) 0.53177(16) 0.2754(2) 0.0364(6) Uani 1 1 d .
H2BA H 0.1758 0.5135 0.3488 0.055 Uiso 1 1 calc R
C1B C -0.0071(2) 0.6499(2) 0.1627(3) 0.0234(6) Uani 1 1 d .
C2B C -0.0334(2) 0.6258(2) 0.0312(3) 0.0300(7) Uani 1 1 d .
H2BB H -0.0458 0.6856 -0.0166 0.036 Uiso 1 1 calc R
H2BC H 0.0227 0.5898 0.0434 0.036 Uiso 1 1 calc R
C3B C -0.1292(3) 0.5641(3) -0.0393(4) 0.0453(10) Uani 1 1 d .
H3BA H -0.1693 0.5480 -0.1266 0.054 Uiso 1 1 calc R
C4B C -0.1494(3) 0.5359(3) 0.0357(5) 0.0514(11) Uani 1 1 d .
H4BA H -0.2052 0.4958 0.0088 0.062 Uiso 1 1 calc R
C5B C -0.0739(3) 0.5745(3) 0.1705(4) 0.0437(9) Uani 1 1 d .
H5BA H -0.0313 0.5218 0.2305 0.052 Uiso 1 1 calc R
H5BB H -0.1094 0.6065 0.1983 0.052 Uiso 1 1 calc R
C6B C -0.0428(2) 0.7556(2) 0.1644(3) 0.0294(7) Uani 1 1 d .
C7B C -0.0130(3) 0.8374(2) 0.1146(3) 0.0406(9) Uani 1 1 d .
H7B1 H -0.0503 0.8255 0.0231 0.049 Uiso 1 1 calc R
H7B2 H -0.0396 0.8985 0.1216 0.049 Uiso 1 1 calc R
C8B C 0.0973(3) 0.8550(3) 0.1734(4) 0.0486(10) Uani 1 1 d .
H8BA H 0.1122 0.9190 0.1649 0.058 Uiso 1 1 calc R
C9B C 0.1780(3) 0.7941(3) 0.2360(4) 0.0468(10) Uani 1 1 d .
H9BA H 0.2407 0.8234 0.2683 0.056 Uiso 1 1 calc R
C10B C 0.1843(2) 0.6870(3) 0.2629(3) 0.0349(8) Uani 1 1 d .
H10C H 0.2537 0.6747 0.3420 0.042 Uiso 1 1 calc R
H10D H 0.1788 0.6534 0.1942 0.042 Uiso 1 1 calc R
C11B C 0.1097(2) 0.6343(2) 0.2773(3) 0.0256(7) Uani 1 1 d .
C12B C 0.1327(2) 0.6607(3) 0.4041(3) 0.0333(8) Uani 1 1 d .
H12C H 0.2063 0.6528 0.4736 0.040 Uiso 1 1 calc R
H12D H 0.0966 0.6150 0.4196 0.040 Uiso 1 1 calc R
C13B C 0.1016(3) 0.7652(3) 0.4078(3) 0.0368(8) Uani 1 1 d .
H13C H 0.1427 0.8118 0.4018 0.044 Uiso 1 1 calc R
H13D H 0.1145 0.7762 0.4891 0.044 Uiso 1 1 calc R
C14B C -0.0132(3) 0.7811(3) 0.2953(3) 0.0353(8) Uani 1 1 d .
H14C H -0.0539 0.7412 0.3093 0.042 Uiso 1 1 calc R
H14D H -0.0303 0.8496 0.2944 0.042 Uiso 1 1 calc R

loop_
_atom_site_aniso_label
_atom_site_aniso_U_11
_atom_site_aniso_U_22
_atom_site_aniso_U_33
_atom_site_aniso_U_23
_atom_site_aniso_U_13
_atom_site_aniso_U_12
O1A 0.0284(12) 0.0351(13) 0.0306(13) 0.0100(10) 0.0034(10) -0.0055(9)
O2A 0.0749(19) 0.0551(17) 0.0295(14) -0.0001(12) 0.0283(14) 0.0219(14)
C1A 0.0230(15) 0.0313(18) 0.0293(17) 0.0072(13) 0.0161(14) 0.0053(12)
C2A 0.0305(18) 0.051(2) 0.045(2) 0.0264(18) 0.0129(17) -0.0024(16)
C3A 0.030(2) 0.144(5) 0.047(3) 0.042(3) 0.019(2) -0.010(3)
C4A 0.042(2) 0.153(6) 0.057(3) 0.046(3) 0.037(2) 0.037(3)
C5A 0.044(2) 0.069(3) 0.044(2) 0.022(2) 0.0307(19) 0.0310(19)
C6A 0.0226(15) 0.0293(17) 0.0230(16) 0.0033(13) 0.0105(13) -0.0006(12)
C7A 0.058(2) 0.042(2) 0.0308(19) -0.0031(16) 0.0285(18) 0.0033(17)
C8A 0.067(3) 0.061(3) 0.050(3) 0.0096(19) 0.046(2) 0.027(2)
C9A 0.037(2) 0.052(2) 0.056(3) 0.0116(18) 0.033(2) 0.0167(16)
C10A 0.0232(15) 0.0372(19) 0.0292(17) 0.0009(14) 0.0087(14) 0.0057(13)
C11A 0.0323(16) 0.0335(18) 0.0237(16) -0.0053(14) 0.0153(14) 0.0067(13)
C12A 0.0340(19) 0.037(2) 0.038(2) -0.0058(16) 0.0029(17) -0.0050(15)
C13A 0.035(2) 0.041(2) 0.071(3) 0.011(2) 0.022(2) -0.0127(16)
C14A 0.0362(18) 0.035(2) 0.041(2) 0.0069(15) 0.0219(17) -0.0049(14)
O1B 0.0282(12) 0.0505(15) 0.0427(15) -0.0041(12) 0.0125(11) 0.0199(10)
O2B 0.0380(13) 0.0319(13) 0.0263(12) 0.0056(10) 0.0138(11) 0.0141(10)
C1B 0.0245(14) 0.0263(16) 0.0237(16) 0.0053(12) 0.0171(13) 0.0050(12)
C2B 0.0288(16) 0.0314(17) 0.0248(16) -0.0014(13) 0.0143(14) 0.0063(12)
C3B 0.0297(18) 0.041(2) 0.044(2) -0.0146(17) 0.0126(17) 0.0037(14)
C4B 0.0306(19) 0.035(2) 0.078(3) -0.011(2) 0.029(2) -0.0071(15)
C5B 0.0386(19) 0.040(2) 0.064(3) 0.0101(18) 0.038(2) 0.0002(15)
C6B 0.0248(15) 0.0354(18) 0.0238(16) 0.0005(13) 0.0131(14) 0.0099(13)
C7B 0.060(2) 0.0274(18) 0.0285(18) 0.0008(14) 0.0249(18) 0.0058(16)
C8B 0.088(3) 0.031(2) 0.065(3) -0.0026(18) 0.066(3) -0.0098(19)
C9B 0.061(2) 0.044(2) 0.068(3) -0.022(2) 0.056(2) -0.0211(19)
C10B 0.0240(16) 0.049(2) 0.0329(18) -0.0068(15) 0.0185(15) -0.0013(14)
C11B 0.0263(15) 0.0280(17) 0.0228(16) 0.0038(12) 0.0156(14) 0.0073(12)
C12B 0.0340(17) 0.044(2) 0.0215(16) 0.0060(14) 0.0171(15) 0.0110(14)
C13B 0.0403(19) 0.049(2) 0.0247(18) -0.0006(15) 0.0219(16) 0.0107(15)
C14B 0.0401(18) 0.043(2) 0.0313(18) 0.0011(15) 0.0264(16) 0.0125(15)

loop_
_atom_type_symbol
_atom_type_description
_atom_type_scat_dispersion_real
_atom_type_scat_dispersion_imag
_atom_type_scat_source
C C 0.0033 0.0016 'International Tables Vol C Tables 4.2.6.8 and 6.1.1.4'
H H 0.0000 0.0000 'International Tables Vol C Tables 4.2.6.8 and 6.1.1.4'
O O 0.0106 0.0060 'International Tables Vol C Tables 4.2.6.8 and 6.1.1.4'

loop_
_geom_angle_atom_site_label_1
_geom_angle_atom_site_label_2
_geom_angle_atom_site_label_3
_geom_angle
C2A C1A C11A 110.0(3)
C2A C1A C6A 112.7(3)
C11A C1A C6A 111.2(2)
C2A C1A C5A 103.9(3)
C11A C1A C5A 108.8(3)
C6A C1A C5A 109.8(3)
C3A C2A C1A 104.8(4)
C4A C3A C2A 112.1(4)
C3A C4A C5A 113.3(4)
C4A C5A C1A 105.5(4)
O1A C6A C14A 103.1(2)
O1A C6A C7A 105.6(3)
C14A C6A C7A 112.0(3)
O1A C6A C1A 109.4(2)
C14A C6A C1A 110.9(3)
C7A C6A C1A 115.0(3)
C8A C7A C6A 122.5(3)
C9A C8A C7A 130.6(3)
C8A C9A C10A 131.4(3)
C9A C10A C11A 122.8(3)
O2A C11A C12A 107.8(3)
O2A C11A C10A 101.5(3)
C12A C11A C10A 111.3(3)
O2A C11A C1A 108.9(3)
C12A C11A C1A 110.7(3)
C10A C11A C1A 116.0(3)
C13A C12A C11A 112.8(3)
C12A C13A C14A 109.8(3)
C6A C14A C13A 113.4(3)
C2B C1B C11B 112.0(2)
C2B C1B C6B 111.8(2)
C11B C1B C6B 111.3(2)
C2B C1B C5B 103.0(3)
C11B C1B C5B 110.3(2)
C6B C1B C5B 108.2(2)
C3B C2B C1B 105.3(3)
C4B C3B C2B 111.8(3)
C3B C4B C5B 112.9(3)
C4B C5B C1B 104.5(3)
O1B C6B C14B 105.1(2)
O1B C6B C7B 104.0(2)
C14B C6B C7B 111.5(3)
O1B C6B C1B 107.4(2)
C14B C6B C1B 111.9(3)
C7B C6B C1B 115.9(3)
C8B C7B C6B 120.9(3)
C9B C8B C7B 130.6(3)
C8B C9B C10B 130.6(3)
C9B C10B C11B 122.9(3)
O2B C11B C12B 109.9(2)
O2B C11B C10B 105.0(2)
C12B C11B C10B 111.2(3)
O2B C11B C1B 105.2(2)
C12B C11B C1B 110.4(2)
C10B C11B C1B 114.8(2)
C11B C12B C13B 113.6(3)
C12B C13B C14B 109.9(3)
C6B C14B C13B 113.5(3)

loop_
_geom_bond_atom_site_label_1
_geom_bond_atom_site_label_2
_geom_bond_distance
O1A C6A 1.440(4)
O2A C11A 1.435(4)
C1A C2A 1.549(5)
C1A C11A 1.556(4)
C1A C6A 1.559(5)
C1A C5A 1.572(5)
C2A C3A 1.496(7)
C3A C4A 1.322(8)
C4A C5A 1.449(7)
C6A C14A 1.518(4)
C6A C7A 1.519(5)
C7A C8A 1.498(5)
C8A C9A 1.320(6)
C9A C10A 1.479(5)
C10A C11A 1.538(4)
C11A C12A 1.511(5)
C12A C13A 1.506(6)
C13A C14A 1.530(5)
O1B C6B 1.461(4)
O2B C11B 1.428(4)
C1B C2B 1.543(4)
C1B C11B 1.555(4)
C1B C6B 1.558(4)
C1B C5B 1.559(4)
C2B C3B 1.497(5)
C3B C4B 1.289(6)
C4B C5B 1.495(6)
C6B C14B 1.517(5)
C6B C7B 1.524(5)
C7B C8B 1.492(5)
C8B C9B 1.331(6)
C9B C10B 1.486(5)
C10B C11B 1.541(4)
C11B C12B 1.514(4)
C12B C13B 1.522(5)
C13B C14B 1.529(4)

loop_
_geom_torsion_atom_site_label_1
_geom_torsion_atom_site_label_2
_geom_torsion_atom_site_label_3
_geom_torsion_atom_site_label_4
_geom_torsion
C11A C1A C2A C3A 110.6(3)
C6A C1A C2A C3A -124.7(3)
C5A C1A C2A C3A -5.8(4)
C1A C2A C3A C4A 3.9(5)
C2A C3A C4A C5A 0.1(6)
C3A C4A C5A C1A -4.0(5)
C2A C1A C5A C4A 5.9(4)
C11A C1A C5A C4A -111.3(4)
C6A C1A C5A C4A 126.7(3)
C2A C1A C6A O1A 71.2(3)
C11A C1A C6A O1A -164.7(2)
C5A C1A C6A O1A -44.1(3)
C2A C1A C6A C14A -175.7(3)
C11A C1A C6A C14A -51.6(3)
C5A C1A C6A C14A 68.9(3)
C2A C1A C6A C7A -47.3(4)
C11A C1A C6A C7A 76.8(3)
C5A C1A C6A C7A -162.7(3)
O1A C6A C7A C8A -174.8(3)
C14A C6A C7A C8A 73.7(4)
C1A C6A C7A C8A -54.2(4)
C6A C7A C8A C9A 24.6(7)
C7A C8A C9A C10A -0.2(8)
C8A C9A C10A C11A -22.2(7)
C9A C10A C11A O2A 167.9(3)
C9A C10A C11A C12A -77.6(4)
C9A C10A C11A C1A 50.1(5)
C2A C1A C11A O2A -62.6(3)
C6A C1A C11A O2A 171.8(3)
C5A C1A C11A O2A 50.7(3)
C2A C1A C11A C12A 179.0(3)
C6A C1A C11A C12A 53.4(4)
C5A C1A C11A C12A -67.7(4)
C2A C1A C11A C10A 51.0(4)
C6A C1A C11A C10A -74.6(3)
C5A C1A C11A C10A 164.3(3)
O2A C11A C12A C13A -176.2(3)
C10A C11A C12A C13A 73.4(4)
C1A C11A C12A C13A -57.2(4)
C11A C12A C13A C14A 57.2(4)
O1A C6A C14A C13A 170.3(3)
C7A C6A C14A C13A -76.7(4)
C1A C6A C14A C13A 53.3(4)
C12A C13A C14A C6A -55.4(4)
C11B C1B C2B C3B 133.9(3)
C6B C1B C2B C3B -100.5(3)
C5B C1B C2B C3B 15.4(3)
C1B C2B C3B C4B -11.3(4)
C2B C3B C4B C5B 1.5(4)
C3B C4B C5B C1B 8.8(4)
C2B C1B C5B C4B -14.5(3)
C11B C1B C5B C4B -134.2(3)
C6B C1B C5B C4B 103.9(3)
C2B C1B C6B O1B 67.5(3)
C11B C1B C6B O1B -166.5(2)
C5B C1B C6B O1B -45.2(3)
C2B C1B C6B C14B -177.6(3)
C11B C1B C6B C14B -51.6(3)
C5B C1B C6B C14B 69.7(3)
C2B C1B C6B C7B -48.3(3)
C11B C1B C6B C7B 77.8(3)
C5B C1B C6B C7B -161.0(3)
O1B C6B C7B C8B -174.5(3)
C14B C6B C7B C8B 72.7(4)
C1B C6B C7B C8B -56.8(4)
C6B C7B C8B C9B 25.7(6)
C7B C8B C9B C10B 3.4(7)
C8B C9B C10B C11B -29.0(6)
C9B C10B C11B O2B 168.5(3)
C9B C10B C11B C12B -72.8(4)
C9B C10B C11B C1B 53.5(4)
C2B C1B C11B O2B -62.7(3)
C6B C1B C11B O2B 171.4(2)
C5B C1B C11B O2B 51.3(3)
C2B C1B C11B C12B 178.8(3)
C6B C1B C11B C12B 52.9(3)
C5B C1B C11B C12B -67.1(3)
C2B C1B C11B C10B 52.2(3)
C6B C1B C11B C10B -73.7(3)
C5B C1B C11B C10B 166.2(3)
O2B C11B C12B C13B -171.9(3)
C10B C11B C12B C13B 72.3(3)
C1B C11B C12B C13B -56.4(4)
C11B C12B C13B C14B 56.0(4)
O1B C6B C14B C13B 168.9(3)
C7B C6B C14B C13B -79.1(3)
C1B C6B C14B C13B 52.6(4)
C12B C13B C14B C6B -53.6(4)
